data_7225331
loop_
_publ_author_name
'Manna, Utsab'
'Nayak, Biswajit'
'Hoque, Md. Najbul'
'Das, Gopal'

_publ_section_title
;
 Influence of the cavity dimension on encapsulation of halides within the
 capsular assembly and side-cleft recognition of a sulfate--water cluster
 assisted by polyammonium tripodal receptors
;
_journal_issue 26
_journal_name_full CrystEngComm
_journal_page_first 5036
_journal_paper_doi 10.1039/C6CE00220J
_journal_volume 18
_journal_year 2016
_chemical_formula_moiety 'C27 H36 N7 O6, 3(Cl)'
_chemical_formula_sum 'C27 H36 Cl3 N7 O6'
_chemical_formula_weight 660.98
_space_group_crystal_system orthorhombic
_space_group_IT_number 19
_space_group_name_Hall 'P 2ac 2ab'
_space_group_name_H-M_alt 'P 21 21 21'
_symmetry_space_group_name_Hall 'P 2ac 2ab'
_symmetry_space_group_name_H-M 'P 21 21 21'
_atom_sites_solution_hydrogens geom
_audit_block_doi 10.5517/cc1kn83l
_audit_creation_method SHELXL-2014/7
_audit_update_record
;
2016-05-19 deposited with the CCDC.
2016-05-20 downloaded from the CCDC.
;
_cell_angle_alpha 90
_cell_angle_beta 90
_cell_angle_gamma 90
_cell_formula_units_Z 8
_cell_length_a 14.3519(9)
_cell_length_b 21.1721(13)
_cell_length_c 21.6903(12)
_cell_measurement_reflns_used 4604
_cell_measurement_temperature 298(2)
_cell_measurement_theta_max 17.60
_cell_measurement_theta_min 2.39
_cell_volume 6590.8(7)
_computing_cell_refinement 'Bruker SMART'
_computing_data_collection 'Bruker SMART'
_computing_data_reduction 'Bruker SAINT'
_computing_molecular_graphics 'Bruker SHELXTL'
_computing_publication_material 'Bruker SHELXTL'
_computing_structure_refinement 'SHELXL-2014/7 (Sheldrick, 2014)'
_computing_structure_solution 'Bruker SHELXTL'
_diffrn_ambient_temperature 298(2)
_diffrn_measured_fraction_theta_full 0.997
_diffrn_measured_fraction_theta_max 0.996
_diffrn_measurement_device_type 'CCD area detector'
_diffrn_measurement_method 'phi and omega scans'
_diffrn_radiation_type MoK\a
_diffrn_radiation_wavelength 0.71073
_diffrn_reflns_av_R_equivalents 0.0737
_diffrn_reflns_av_unetI/netI 0.0435
_diffrn_reflns_Laue_measured_fraction_full 0.997
_diffrn_reflns_Laue_measured_fraction_max 0.996
_diffrn_reflns_limit_h_max 14
_diffrn_reflns_limit_h_min -14
_diffrn_reflns_limit_k_max 21
_diffrn_reflns_limit_k_min -20
_diffrn_reflns_limit_l_max 21
_diffrn_reflns_limit_l_min -21
_diffrn_reflns_number 45425
_diffrn_reflns_point_group_measured_fraction_full 0.993
_diffrn_reflns_point_group_measured_fraction_max 0.993
_diffrn_reflns_theta_full 20.725
_diffrn_reflns_theta_max 20.725
_diffrn_reflns_theta_min 1.344
_diffrn_source 'sealedd tube'
_exptl_absorpt_coefficient_mu 0.328
_exptl_absorpt_correction_type multi-scan
_exptl_absorpt_process_details SADABS
_exptl_crystal_colour yellow
_exptl_crystal_density_diffrn 1.332
_exptl_crystal_description plate
_exptl_crystal_F_000 2768.0
_exptl_crystal_size_max 0.28
_exptl_crystal_size_mid 0.23
_exptl_crystal_size_min 0.19
_exptl_transmission_factor_max 0.940
_exptl_transmission_factor_min 0.913
_refine_diff_density_max 0.432
_refine_diff_density_min -0.689
_refine_diff_density_rms 0.042
_refine_ls_abs_structure_details
;
 Flack x determined using 1986 quotients [(I+)-(I-)]/[(I+)+(I-)]
 (Parsons, Flack and Wagner, Acta Cryst. B69 (2013) 249-259).
;
_refine_ls_abs_structure_Flack 0.01(4)
_refine_ls_extinction_method none
_refine_ls_goodness_of_fit_ref 0.994
_refine_ls_hydrogen_treatment constr
_refine_ls_matrix_type full
_refine_ls_number_parameters 770
_refine_ls_number_reflns 6776
_refine_ls_number_restraints 12
_refine_ls_restrained_S_all 0.993
_refine_ls_R_factor_all 0.0670
_refine_ls_R_factor_gt 0.0505
_refine_ls_shift/su_max 0.005
_refine_ls_shift/su_mean 0.001
_refine_ls_structure_factor_coef Fsqd
_refine_ls_weighting_details 'w=1/[\s^2^(Fo^2^)+(0.1000P)^2^+0.7808P] where P=(Fo^2^+2Fc^2^)/3'
_refine_ls_weighting_scheme calc
_refine_ls_wR_factor_gt 0.1341
_refine_ls_wR_factor_ref 0.1481
_reflns_Friedel_coverage 0.782
_reflns_Friedel_fraction_full 0.989
_reflns_Friedel_fraction_max 0.989
_reflns_number_gt 5479
_reflns_number_total 6776
_reflns_threshold_expression 'I > 2\s(I)'
_cod_data_source_file c6ce00220j2.cif
_cod_data_source_block 2L1H6_Cl6
_cod_depositor_comments 'Adding full bibliography for 7225330--7225335.cif.'
_cod_database_code 7225331
_shelx_shelxl_version_number 2014/7
_shelx_space_group_comment
;
The symmetry employed for this shelxl refinement is uniquely defined
by the following loop, which should always be used as a source of
symmetry information in preference to the above space-group names.
They are only intended as comments.
;

loop_
_space_group_symop_operation_xyz
'x, y, z'
'-x+1/2, -y, z+1/2'
'-x, y+1/2, -z+1/2'
'x+1/2, -y+1/2, -z'

loop_
_atom_site_label
_atom_site_type_symbol
_atom_site_fract_x
_atom_site_fract_y
_atom_site_fract_z
_atom_site_U_iso_or_equiv
_atom_site_adp_type
_atom_site_occupancy
_atom_site_site_symmetry_order
_atom_site_calc_flag
_atom_site_refinement_flags_posn
_atom_site_refinement_flags_adp
_atom_site_refinement_flags_occupancy
_atom_site_disorder_assembly
_atom_site_disorder_group
Cl1 Cl 0.78074(14) 0.36263(9) 0.91082(9) 0.0581(6) Uani 1 1 d . . . A 4
Cl2 Cl 0.00390(15) 0.72608(11) 0.98866(10) 0.0681(7) Uani 1 1 d . . . B 4
Cl3 Cl 0.29626(14) 0.14899(9) 0.61215(10) 0.0573(6) Uani 1 1 d . . . C 4
Cl4 Cl 0.48598(15) 0.25609(12) 0.98603(10) 0.0706(7) Uani 1 1 d . . . D 4
Cl5 Cl 0.8437(2) 0.24803(12) 0.70466(11) 0.0869(8) Uani 1 1 d . . . E 4
Cl6 Cl 0.3163(2) 0.26844(12) 0.79264(11) 0.0912(8) Uani 1 1 d . . . F 4
N1 N 0.2477(4) 0.3137(3) 0.5970(3) 0.0465(17) Uani 1 1 d . . . G 4
C1 C 0.3061(5) 0.3474(4) 0.6422(4) 0.055(2) Uani 1 1 d . . . G 4
H1A H 0.2803 0.3410 0.6830 0.066 Uiso 1 1 calc R U . G 4
H1B H 0.3037 0.3923 0.6334 0.066 Uiso 1 1 calc R U . G 4
C2 C 0.4070(5) 0.3264(4) 0.6423(4) 0.053(2) Uani 1 1 d . . . G 4
H2A H 0.4314 0.3282 0.6007 0.064 Uiso 1 1 calc R U . G 4
H2B H 0.4433 0.3550 0.6677 0.064 Uiso 1 1 calc R U . G 4
N2 N 0.4162(4) 0.2607(3) 0.6666(3) 0.0505(17) Uani 1 1 d . . . G 4
H2D H 0.3795 0.2349 0.6451 0.061 Uiso 1 1 calc R U . G 4
H2C H 0.3980 0.2596 0.7058 0.061 Uiso 1 1 calc R U . G 4
C3 C 0.5151(6) 0.2385(4) 0.6619(4) 0.060(2) Uani 1 1 d . . . G 4
H3A H 0.5309 0.2336 0.6187 0.072 Uiso 1 1 calc R U . G 4
H3B H 0.5555 0.2709 0.6789 0.072 Uiso 1 1 calc R U . G 4
C4 C 0.5344(6) 0.1776(4) 0.6945(4) 0.049(2) Uani 1 1 d . . . G 4
C5 C 0.6247(6) 0.1554(4) 0.6936(4) 0.064(2) Uani 1 1 d . . . G 4
H5 H 0.6700 0.1794 0.6738 0.077 Uiso 1 1 calc R U . G 4
C6 C 0.6508(6) 0.0992(5) 0.7209(4) 0.065(2) Uani 1 1 d . . . G 4
H6 H 0.7121 0.0851 0.7196 0.078 Uiso 1 1 calc R U . G 4
C7 C 0.5833(7) 0.0656(4) 0.7495(4) 0.067(3) Uani 1 1 d . . . G 4
C8 C 0.4927(7) 0.0859(4) 0.7534(4) 0.067(3) Uani 1 1 d . . . G 4
H8 H 0.4484 0.0622 0.7745 0.081 Uiso 1 1 calc R U . G 4
C9 C 0.4685(6) 0.1423(4) 0.7253(4) 0.061(2) Uani 1 1 d . . . G 4
H9 H 0.4072 0.1565 0.7273 0.073 Uiso 1 1 calc R U . G 4
N3 N 0.6060(5) 0.0034(4) 0.7785(5) 0.110(3) Uani 1 1 d D . . G 4
O1A O 0.6908(6) -0.0048(7) 0.7863(7) 0.097(5) Uiso 0.5 1 d D . P G 4
O1B O 0.6721(8) -0.0266(6) 0.7561(6) 0.076(4) Uiso 0.5 1 d D . P G 4
O2A O 0.5576(10) -0.0118(7) 0.8235(5) 0.093(5) Uiso 0.5 1 d D . P G 4
O2B O 0.5405(8) -0.0330(5) 0.7897(7) 0.085(4) Uiso 0.5 1 d D . P G 4
C10 C 0.1495(6) 0.3227(4) 0.6129(4) 0.055(2) Uani 1 1 d . . . G 4
H10A H 0.1122 0.3184 0.5759 0.066 Uiso 1 1 calc R U . G 4
H10B H 0.1409 0.3653 0.6284 0.066 Uiso 1 1 calc R U . G 4
C11 C 0.1149(6) 0.2765(4) 0.6606(4) 0.058(2) Uani 1 1 d . . . G 4
H11A H 0.1581 0.2753 0.6950 0.070 Uiso 1 1 calc R U . G 4
H11B H 0.0548 0.2903 0.6761 0.070 Uiso 1 1 calc R U . G 4
N4 N 0.1057(4) 0.2119(3) 0.6336(3) 0.0509(17) Uani 1 1 d . . . G 4
H4C H 0.1614 0.1995 0.6202 0.061 Uiso 1 1 calc R U . G 4
H4D H 0.0679 0.2140 0.6011 0.061 Uiso 1 1 calc R U . G 4
C12 C 0.0688(7) 0.1629(4) 0.6774(4) 0.069(3) Uani 1 1 d . . . G 4
H12A H 0.0200 0.1813 0.7025 0.083 Uiso 1 1 calc R U . G 4
H12B H 0.1185 0.1491 0.7046 0.083 Uiso 1 1 calc R U . G 4
C13 C 0.0306(6) 0.1067(4) 0.6427(4) 0.056(2) Uani 1 1 d . . . G 4
C14 C -0.0643(7) 0.1039(4) 0.6299(5) 0.075(3) Uani 1 1 d . . . G 4
H14 H -0.1033 0.1367 0.6420 0.090 Uiso 1 1 calc R U . G 4
C15 C -0.1007(7) 0.0522(5) 0.5991(5) 0.081(3) Uani 1 1 d . . . G 4
H15 H -0.1641 0.0501 0.5905 0.097 Uiso 1 1 calc R U . G 4
C16 C -0.0426(7) 0.0045(4) 0.5816(4) 0.063(2) Uani 1 1 d . . . G 4
C17 C 0.0516(7) 0.0054(4) 0.5924(4) 0.068(3) Uani 1 1 d . . . G 4
H17 H 0.0900 -0.0274 0.5792 0.082 Uiso 1 1 calc R U . G 4
C18 C 0.0879(6) 0.0581(5) 0.6242(4) 0.071(3) Uani 1 1 d . . . G 4
H18 H 0.1514 0.0600 0.6329 0.085 Uiso 1 1 calc R U . G 4
N5 N -0.0838(6) -0.0518(5) 0.5528(5) 0.092(3) Uani 1 1 d D . . G 4
O3 O -0.0348(6) -0.0918(4) 0.5329(5) 0.133(3) Uani 1 1 d . . . G 4
O4A O -0.1667(6) -0.0638(6) 0.5640(6) 0.063(3) Uiso 0.5 1 d D . P G 4
O4B O -0.1626(9) -0.0421(11) 0.5313(10) 0.156(8) Uiso 0.5 1 d D . P G 4
C19 C 0.2679(6) 0.3355(3) 0.5346(3) 0.051(2) Uani 1 1 d . . . G 4
H19A H 0.3346 0.3417 0.5305 0.061 Uiso 1 1 calc R U . G 4
H19B H 0.2380 0.3760 0.5282 0.061 Uiso 1 1 calc R U . G 4
C20 C 0.2358(5) 0.2904(4) 0.4849(4) 0.055(2) Uani 1 1 d . . . G 4
H20A H 0.1696 0.2826 0.4896 0.066 Uiso 1 1 calc R U . G 4
H20B H 0.2457 0.3095 0.4448 0.066 Uiso 1 1 calc R U . G 4
N6 N 0.2875(4) 0.2290(3) 0.4884(3) 0.0481(16) Uani 1 1 d . . . G 4
H6C H 0.2830 0.2136 0.5264 0.058 Uiso 1 1 calc R U . G 4
H6D H 0.3476 0.2359 0.4806 0.058 Uiso 1 1 calc R U . G 4
C21 C 0.2506(6) 0.1809(4) 0.4433(4) 0.063(2) Uani 1 1 d . . . G 4
H21A H 0.2508 0.1989 0.4022 0.075 Uiso 1 1 calc R U . G 4
H21B H 0.1867 0.1706 0.4539 0.075 Uiso 1 1 calc R U . G 4
C22 C 0.3088(6) 0.1214(4) 0.4439(4) 0.055(2) Uani 1 1 d . . . G 4
C23 C 0.3896(7) 0.1192(4) 0.4092(4) 0.070(3) Uani 1 1 d . . . G 4
H23 H 0.4061 0.1536 0.3850 0.085 Uiso 1 1 calc R U . G 4
C24 C 0.4462(7) 0.0661(5) 0.4102(5) 0.076(3) Uani 1 1 d . . . G 4
H24 H 0.5018 0.0653 0.3882 0.091 Uiso 1 1 calc R U . G 4
C25 C 0.4192(8) 0.0157(5) 0.4435(5) 0.070(3) Uani 1 1 d . . . G 4
C26 C 0.3374(8) 0.0141(4) 0.4776(4) 0.071(3) Uani 1 1 d . . . G 4
H26 H 0.3192 -0.0218 0.4992 0.085 Uiso 1 1 calc R U . G 4
C27 C 0.2839(7) 0.0689(5) 0.4777(4) 0.066(2) Uani 1 1 d . . . G 4
H27 H 0.2297 0.0701 0.5012 0.080 Uiso 1 1 calc R U . G 4
N7 N 0.4785(9) -0.0416(5) 0.4435(5) 0.100(3) Uani 1 1 d . . . G 4
O5 O 0.4459(8) -0.0906(4) 0.4635(5) 0.139(4) Uani 1 1 d . . . G 4
O6 O 0.5589(8) -0.0358(5) 0.4245(5) 0.148(4) Uani 1 1 d . . . G 4
N8 N 0.7500(4) 0.1949(3) 0.9070(3) 0.0458(16) Uani 1 1 d . . . H 4
C28 C 0.8124(6) 0.1667(4) 0.8610(4) 0.056(2) Uani 1 1 d . . . H 4
H28A H 0.7855 0.1726 0.8204 0.067 Uiso 1 1 calc R U . H 4
H28B H 0.8164 0.1216 0.8685 0.067 Uiso 1 1 calc R U . H 4
C29 C 0.9092(6) 0.1939(3) 0.8612(4) 0.053(2) Uani 1 1 d . . . H 4
H29A H 0.9344 0.1923 0.9027 0.063 Uiso 1 1 calc R U . H 4
H29B H 0.9491 0.1687 0.8347 0.063 Uiso 1 1 calc R U . H 4
N9 N 0.9086(4) 0.2603(3) 0.8391(3) 0.0521(17) Uani 1 1 d . . . H 4
H9D H 0.8876 0.2614 0.8005 0.062 Uiso 1 1 calc R U . H 4
H9C H 0.8697 0.2828 0.8623 0.062 Uiso 1 1 calc R U . H 4
C30 C 1.0026(6) 0.2895(4) 0.8413(4) 0.060(2) Uani 1 1 d . . . H 4
H30A H 1.0471 0.2604 0.8231 0.072 Uiso 1 1 calc R U . H 4
H30B H 1.0201 0.2955 0.8841 0.072 Uiso 1 1 calc R U . H 4
C31 C 1.0094(6) 0.3528(4) 0.8080(4) 0.051(2) Uani 1 1 d . . . H 4
C32 C 0.9334(6) 0.3848(4) 0.7857(4) 0.064(2) Uani 1 1 d . . . H 4
H32 H 0.8743 0.3671 0.7892 0.077 Uiso 1 1 calc R U . H 4
C33 C 0.9443(7) 0.4436(4) 0.7578(4) 0.067(3) Uani 1 1 d . . . H 4
H33 H 0.8929 0.4653 0.7424 0.080 Uiso 1 1 calc R U . H 4
C34 C 1.0308(7) 0.4686(4) 0.7534(4) 0.064(3) Uani 1 1 d . . . H 4
C35 C 1.1094(7) 0.4366(5) 0.7739(4) 0.067(3) Uani 1 1 d . . . H 4
H35 H 1.1685 0.4540 0.7696 0.080 Uiso 1 1 calc R U . H 4
C36 C 1.0973(6) 0.3783(4) 0.8006(4) 0.067(2) Uani 1 1 d . . . H 4
H36 H 1.1491 0.3557 0.8139 0.080 Uiso 1 1 calc R U . H 4
N10 N 1.0392(8) 0.5334(4) 0.7281(4) 0.076(2) Uani 1 1 d . . . H 4
O7 O 0.9706(6) 0.5604(3) 0.7093(4) 0.098(2) Uani 1 1 d . . . H 4
O8 O 1.1168(6) 0.5568(4) 0.7276(4) 0.115(3) Uani 1 1 d . . . H 4
C37 C 0.7718(6) 0.1678(4) 0.9679(4) 0.057(2) Uani 1 1 d . . . H 4
H37A H 0.8389 0.1654 0.9726 0.069 Uiso 1 1 calc R U . H 4
H37B H 0.7474 0.1251 0.9698 0.069 Uiso 1 1 calc R U . H 4
C38 C 0.7314(6) 0.2061(4) 1.0212(4) 0.055(2) Uani 1 1 d . . . H 4
H38A H 0.6648 0.2108 1.0153 0.066 Uiso 1 1 calc R U . H 4
H38B H 0.7412 0.1833 1.0595 0.066 Uiso 1 1 calc R U . H 4
N11 N 0.7747(4) 0.2700(3) 1.0264(3) 0.0521(17) Uani 1 1 d . . . H 4
H11C H 0.7685 0.2905 0.9908 0.063 Uiso 1 1 calc R U . H 4
H11D H 0.8352 0.2660 1.0343 0.063 Uiso 1 1 calc R U . H 4
C39 C 0.7291(6) 0.3070(4) 1.0768(4) 0.065(2) Uani 1 1 d . . . H 4
H39A H 0.6653 0.3156 1.0645 0.078 Uiso 1 1 calc R U . H 4
H39B H 0.7266 0.2806 1.1133 0.078 Uiso 1 1 calc R U . H 4
C40 C 0.7739(7) 0.3681(4) 1.0939(4) 0.062(2) Uani 1 1 d . . . H 4
C41 C 0.7341(7) 0.4004(5) 1.1433(5) 0.088(3) Uani 1 1 d . . . H 4
H41 H 0.6839 0.3827 1.1641 0.105 Uiso 1 1 calc R U . H 4
C42 C 0.7677(9) 0.4579(6) 1.1616(6) 0.098(4) Uani 1 1 d . . . H 4
H42 H 0.7423 0.4779 1.1958 0.117 Uiso 1 1 calc R U . H 4
C43 C 0.8384(9) 0.4861(4) 1.1296(6) 0.093(4) Uani 1 1 d D . . H 4
C44 C 0.8815(8) 0.4548(5) 1.0815(5) 0.085(3) Uani 1 1 d . . . H 4
H44 H 0.9314 0.4731 1.0607 0.103 Uiso 1 1 calc R U . H 4
C45 C 0.8487(7) 0.3957(5) 1.0647(4) 0.073(3) Uani 1 1 d . . . H 4
H45 H 0.8781 0.3740 1.0329 0.088 Uiso 1 1 calc R U . H 4
N12A N 0.8652(8) 0.5508(4) 1.1485(5) 0.02(6) Uiso 0.5 1 d D . P H 4
N12B N 0.8650(8) 0.5508(4) 1.1484(4) 0.18(5) Uiso 0.5 1 d D . P H 4
O9 O 0.8348(8) 0.5709(5) 1.1968(6) 0.190(5) Uani 1 1 d . . . H 4
O10A O 0.9070(13) 0.5861(9) 1.1123(7) 0.094(8) Uiso 0.5 1 d D . P H 4
O10B O 0.9194(15) 0.5699(12) 1.1081(9) 0.139(13) Uiso 0.5 1 d D . P H 4
C46 C 0.6518(6) 0.1824(4) 0.8900(4) 0.059(2) Uani 1 1 d . . . H 4
H46A H 0.6135 0.1843 0.9268 0.071 Uiso 1 1 calc R U . H 4
H46B H 0.6469 0.1401 0.8732 0.071 Uiso 1 1 calc R U . H 4
C47 C 0.6155(6) 0.2291(4) 0.8434(4) 0.062(2) Uani 1 1 d . . . H 4
H47A H 0.6601 0.2328 0.8100 0.075 Uiso 1 1 calc R U . H 4
H47B H 0.5577 0.2131 0.8262 0.075 Uiso 1 1 calc R U . H 4
N13 N 0.5986(4) 0.2928(3) 0.8703(3) 0.0512(17) Uani 1 1 d . . . H 4
H13D H 0.5581 0.2892 0.9012 0.061 Uiso 1 1 calc R U . H 4
H13C H 0.6517 0.3075 0.8858 0.061 Uiso 1 1 calc R U . H 4
C48 C 0.5247(7) 0.3987(4) 0.8539(4) 0.063(2) Uani 1 1 d . . . H 4
C49 C 0.4330(8) 0.4008(4) 0.8733(5) 0.079(3) Uani 1 1 d . . . H 4
H49 H 0.3953 0.3654 0.8684 0.095 Uiso 1 1 calc R U . H 4
C50 C 0.3964(7) 0.4551(5) 0.9001(5) 0.082(3) Uani 1 1 d . . . H 4
H50 H 0.3350 0.4560 0.9137 0.099 Uiso 1 1 calc R U . H 4
C51 C 0.4516(7) 0.5064(4) 0.9060(4) 0.058(2) Uani 1 1 d . . . H 4
C52 C 0.5432(7) 0.5064(4) 0.8870(4) 0.068(3) Uani 1 1 d . . . H 4
H52 H 0.5799 0.5423 0.8916 0.082 Uiso 1 1 calc R U . H 4
C53 C 0.5797(7) 0.4519(5) 0.8611(4) 0.072(3) Uani 1 1 d . . . H 4
H53 H 0.6416 0.4511 0.8485 0.087 Uiso 1 1 calc R U . H 4
C54 C 0.5617(7) 0.3390(4) 0.8247(4) 0.072(3) Uani 1 1 d . . . H 4
H54A H 0.5122 0.3191 0.8013 0.086 Uiso 1 1 calc R U . H 4
H54B H 0.6111 0.3500 0.7961 0.086 Uiso 1 1 calc R U . H 4
N14 N 0.4139(8) 0.5639(4) 0.9321(4) 0.075(2) Uani 1 1 d . . . H 4
O11 O 0.4637(6) 0.6068(4) 0.9457(4) 0.104(3) Uani 1 1 d . . . H 4
O12 O 0.3295(7) 0.5679(4) 0.9371(4) 0.125(3) Uani 1 1 d . . . H 4

loop_
_atom_site_aniso_label
_atom_site_aniso_U_11
_atom_site_aniso_U_22
_atom_site_aniso_U_33
_atom_site_aniso_U_23
_atom_site_aniso_U_13
_atom_site_aniso_U_12
Cl1 0.0579(13) 0.0461(12) 0.0704(13) 0.0020(10) -0.0007(11) -0.0009(10)
Cl2 0.0541(14) 0.0852(16) 0.0650(14) 0.0037(12) -0.0094(11) 0.0034(12)
Cl3 0.0546(13) 0.0459(12) 0.0713(13) -0.0003(10) -0.0110(11) -0.0019(10)
Cl4 0.0491(13) 0.0842(16) 0.0783(16) -0.0045(13) 0.0068(11) 0.0031(12)
Cl5 0.110(2) 0.0719(16) 0.0784(16) 0.0062(14) -0.0112(15) -0.0219(15)
Cl6 0.117(2) 0.0827(17) 0.0739(16) 0.0023(14) 0.0233(15) -0.0021(16)
N1 0.044(4) 0.038(4) 0.057(4) -0.002(3) 0.003(3) -0.003(3)
C1 0.059(6) 0.043(5) 0.063(5) -0.003(4) -0.010(4) -0.006(4)
C2 0.053(6) 0.045(5) 0.062(5) 0.002(4) -0.017(4) -0.009(4)
N2 0.045(4) 0.054(4) 0.052(4) 0.001(3) -0.005(3) -0.011(3)
C3 0.053(6) 0.062(6) 0.065(6) 0.007(5) 0.004(4) 0.003(5)
C4 0.039(5) 0.058(5) 0.049(5) 0.003(4) 0.000(4) 0.000(4)
C5 0.054(6) 0.079(7) 0.059(6) 0.007(5) 0.006(4) -0.015(5)
C6 0.050(5) 0.080(7) 0.067(6) 0.018(5) 0.005(5) 0.009(5)
C7 0.069(7) 0.065(6) 0.067(7) 0.011(5) -0.003(5) 0.016(6)
C8 0.056(7) 0.071(7) 0.075(6) 0.021(5) 0.002(5) 0.004(5)
C9 0.042(5) 0.072(6) 0.068(6) 0.008(5) 0.001(4) 0.004(5)
N3 0.060(6) 0.122(8) 0.148(9) 0.047(7) 0.025(6) 0.034(6)
C10 0.053(6) 0.045(5) 0.068(5) -0.004(4) -0.004(5) -0.002(4)
C11 0.054(5) 0.054(5) 0.067(6) -0.016(5) 0.002(4) -0.006(4)
N4 0.052(4) 0.046(4) 0.054(4) -0.007(3) -0.003(3) -0.009(3)
C12 0.075(6) 0.062(6) 0.070(6) -0.006(5) 0.001(5) -0.016(5)
C13 0.066(7) 0.042(5) 0.060(5) -0.001(4) 0.005(5) -0.009(5)
C14 0.065(7) 0.054(6) 0.106(8) -0.014(6) 0.008(6) 0.004(5)
C15 0.071(7) 0.058(7) 0.115(9) -0.017(6) -0.006(6) -0.003(6)
C16 0.073(7) 0.047(6) 0.069(6) -0.013(5) 0.001(5) -0.014(5)
C17 0.064(7) 0.059(6) 0.083(7) -0.006(5) 0.009(5) -0.006(5)
C18 0.060(6) 0.065(7) 0.088(7) 0.001(6) 0.006(5) -0.022(6)
N5 0.075(7) 0.081(7) 0.120(8) -0.032(6) 0.007(6) 0.006(6)
O3 0.105(7) 0.102(6) 0.191(9) -0.069(6) 0.008(6) -0.003(5)
C19 0.054(5) 0.040(5) 0.059(5) 0.005(4) -0.009(4) -0.001(4)
C20 0.051(5) 0.055(6) 0.060(5) 0.005(4) -0.010(4) 0.006(4)
N6 0.046(4) 0.044(4) 0.054(4) -0.003(3) -0.003(3) -0.003(3)
C21 0.068(6) 0.053(6) 0.067(6) -0.009(5) -0.010(5) 0.001(5)
C22 0.054(6) 0.051(6) 0.059(5) -0.013(5) -0.003(5) -0.001(5)
C23 0.076(7) 0.054(6) 0.081(7) -0.007(5) 0.003(6) 0.001(5)
C24 0.069(7) 0.064(7) 0.094(8) -0.019(6) 0.002(6) 0.001(6)
C25 0.069(7) 0.053(7) 0.087(7) -0.014(6) -0.023(6) 0.006(6)
C26 0.086(8) 0.050(6) 0.076(7) -0.003(5) -0.021(6) -0.013(6)
C27 0.074(6) 0.065(7) 0.060(6) -0.013(5) -0.003(5) -0.005(6)
N7 0.108(9) 0.066(7) 0.127(9) -0.022(6) -0.052(7) 0.014(7)
O5 0.169(9) 0.070(6) 0.179(9) 0.002(6) -0.046(7) 0.017(6)
O6 0.117(8) 0.139(9) 0.187(10) -0.021(7) -0.012(8) 0.055(7)
N8 0.047(4) 0.037(4) 0.053(4) 0.000(3) 0.009(3) 0.000(3)
C28 0.060(6) 0.038(5) 0.071(6) -0.001(4) 0.012(5) 0.000(4)
C29 0.060(6) 0.036(5) 0.062(5) -0.005(4) 0.015(4) 0.006(4)
N9 0.056(4) 0.040(4) 0.060(4) 0.002(3) 0.014(3) 0.000(3)
C30 0.049(6) 0.052(5) 0.081(6) 0.013(5) 0.003(5) 0.002(5)
C31 0.049(6) 0.049(5) 0.055(5) 0.003(4) 0.003(4) -0.001(5)
C32 0.053(6) 0.056(6) 0.083(6) 0.011(5) 0.000(5) -0.006(5)
C33 0.068(7) 0.054(6) 0.077(7) 0.012(5) -0.006(5) 0.006(5)
C34 0.071(7) 0.059(6) 0.063(6) -0.001(5) 0.013(5) -0.023(6)
C35 0.049(6) 0.073(7) 0.079(7) 0.007(6) 0.000(5) -0.012(5)
C36 0.055(6) 0.059(6) 0.086(7) 0.008(5) 0.000(5) 0.004(5)
N10 0.093(7) 0.058(6) 0.075(6) 0.018(5) 0.011(5) -0.016(6)
O7 0.123(7) 0.068(5) 0.102(6) 0.032(4) -0.004(5) 0.001(5)
O8 0.112(6) 0.091(6) 0.141(7) 0.044(5) -0.001(5) -0.035(5)
C37 0.060(6) 0.038(5) 0.073(6) 0.015(4) 0.014(5) 0.004(4)
C38 0.051(5) 0.054(6) 0.061(5) 0.007(4) 0.003(4) -0.009(4)
N11 0.045(4) 0.051(4) 0.060(4) 0.005(3) 0.002(3) 0.003(3)
C39 0.066(6) 0.059(6) 0.070(6) -0.002(5) 0.008(5) 0.002(5)
C40 0.068(6) 0.065(6) 0.052(5) -0.007(5) -0.006(5) 0.002(5)
C41 0.091(8) 0.085(8) 0.087(8) -0.018(6) -0.005(6) 0.010(6)
C42 0.121(10) 0.075(8) 0.098(9) -0.025(7) -0.022(8) 0.024(8)
C43 0.112(10) 0.045(6) 0.123(10) -0.005(7) -0.062(9) -0.007(7)
C44 0.095(8) 0.076(8) 0.085(8) -0.009(6) -0.026(7) -0.008(7)
C45 0.081(7) 0.067(7) 0.073(6) -0.004(5) -0.003(6) 0.003(6)
O9 0.207(11) 0.138(8) 0.225(12) -0.092(8) -0.082(10) 0.044(8)
C46 0.051(6) 0.050(5) 0.075(6) -0.012(5) 0.002(5) -0.002(4)
C47 0.067(6) 0.056(6) 0.064(6) -0.022(5) -0.006(5) 0.013(5)
N13 0.052(4) 0.047(4) 0.055(4) -0.005(3) -0.004(3) -0.002(3)
C48 0.072(7) 0.054(6) 0.064(6) -0.007(5) -0.018(5) 0.018(5)
C49 0.080(8) 0.053(7) 0.105(8) -0.011(6) 0.005(6) -0.013(6)
C50 0.063(7) 0.069(7) 0.115(9) -0.013(6) 0.017(6) -0.002(6)
C51 0.062(7) 0.053(6) 0.060(6) -0.003(5) -0.002(5) 0.009(5)
C52 0.084(8) 0.050(6) 0.071(6) 0.005(5) -0.019(6) 0.001(5)
C53 0.062(6) 0.070(7) 0.085(7) -0.003(6) 0.002(5) 0.011(6)
C54 0.086(7) 0.063(6) 0.067(6) -0.009(5) -0.021(5) 0.015(5)
N14 0.087(7) 0.059(6) 0.080(6) -0.004(5) -0.008(5) 0.012(6)
O11 0.126(7) 0.066(5) 0.119(6) -0.023(5) -0.024(5) 0.009(5)
O12 0.101(7) 0.101(6) 0.174(9) -0.044(6) 0.024(6) 0.017(6)

loop_
_atom_type_symbol
_atom_type_description
_atom_type_scat_dispersion_real
_atom_type_scat_dispersion_imag
_atom_type_scat_source
C C 0.0033 0.0016 'International Tables Vol C Tables 4.2.6.8 and 6.1.1.4'
H H 0.0000 0.0000 'International Tables Vol C Tables 4.2.6.8 and 6.1.1.4'
N N 0.0061 0.0033 'International Tables Vol C Tables 4.2.6.8 and 6.1.1.4'
O O 0.0106 0.0060 'International Tables Vol C Tables 4.2.6.8 and 6.1.1.4'
Cl Cl 0.1484 0.1585 'International Tables Vol C Tables 4.2.6.8 and 6.1.1.4'

loop_
_geom_angle_atom_site_label_1
_geom_angle_atom_site_label_2
_geom_angle_atom_site_label_3
_geom_angle
C19 N1 C10 111.7(6)
C19 N1 C1 110.6(6)
C10 N1 C1 109.2(6)
N1 C1 C2 113.8(6)
N2 C2 C1 111.0(6)
C2 N2 C3 110.6(6)
C4 C3 N2 114.4(6)
C5 C4 C9 117.9(7)
C5 C4 C3 117.4(7)
C9 C4 C3 124.6(7)
C4 C5 C6 122.9(8)
C7 C6 C5 117.1(8)
C6 C7 C8 122.9(8)
C6 C7 N3 120.0(8)
C8 C7 N3 117.1(8)
C7 C8 C9 118.7(8)
C4 C9 C8 120.5(8)
O2A N3 O1B 127.2(12)
O2A N3 O1A 114.0(13)
O1B N3 O1A 39.8(8)
O2A N3 O2B 42.3(8)
O1B N3 O2B 109.8(12)
O1A N3 O2B 129.1(12)
O2A N3 C7 115.9(10)
O1B N3 C7 116.9(9)
O1A N3 C7 113.2(10)
O2B N3 C7 117.7(9)
O1B O1A N3 70.1(4)
O1A O1B N3 70.1(4)
O2B O2A N3 68.9(4)
O2A O2B N3 68.8(4)
N1 C10 C11 113.2(7)
N4 C11 C10 110.7(6)
C11 N4 C12 114.6(6)
N4 C12 C13 110.9(7)
C18 C13 C14 119.7(8)
C18 C13 C12 121.0(8)
C14 C13 C12 119.3(9)
C15 C14 C13 120.0(9)
C16 C15 C14 119.3(9)
C15 C16 C17 123.0(9)
C15 C16 N5 118.2(9)
C17 C16 N5 118.7(9)
C16 C17 C18 117.3(9)
C13 C18 C17 120.8(8)
O3 N5 O4B 121.6(14)
O3 N5 O4A 119.6(10)
O4B N5 O4A 39.9(11)
O3 N5 C16 119.7(8)
O4B N5 C16 113.1(13)
O4A N5 C16 118.1(10)
O4B O4A N5 70.1(6)
O4A O4B N5 70.1(6)
N1 C19 C20 113.7(6)
N6 C20 C19 111.1(6)
C20 N6 C21 112.3(6)
N6 C21 C22 111.3(7)
C27 C22 C23 118.6(8)
C27 C22 C21 122.2(8)
C23 C22 C21 119.1(8)
C22 C23 C24 120.7(9)
C25 C24 C23 118.8(9)
C24 C25 C26 123.4(9)
C24 C25 N7 118.9(11)
C26 C25 N7 117.7(11)
C25 C26 C27 116.5(9)
C22 C27 C26 121.9(9)
O5 N7 O6 124.4(12)
O5 N7 C25 118.4(12)
O6 N7 C25 117.2(12)
C28 N8 C37 108.7(6)
C28 N8 C46 109.8(6)
C37 N8 C46 110.8(6)
N8 C28 C29 113.9(6)
N9 C29 C28 110.8(6)
C30 N9 C29 112.2(6)
N9 C30 C31 114.0(7)
C32 C31 C36 119.4(7)
C32 C31 C30 123.4(7)
C36 C31 C30 117.2(8)
C31 C32 C33 120.3(8)
C34 C33 C32 118.9(8)
C33 C34 C35 122.1(8)
C33 C34 N10 117.6(10)
C35 C34 N10 120.3(9)
C36 C35 C34 118.1(8)
C35 C36 C31 121.1(8)
O7 N10 O8 123.3(9)
O7 N10 C34 119.7(9)
O8 N10 C34 117.0(10)
N8 C37 C38 113.0(6)
N11 C38 C37 112.4(6)
C38 N11 C39 110.3(6)
C40 C39 N11 116.6(7)
C45 C40 C41 117.7(9)
C45 C40 C39 126.2(8)
C41 C40 C39 116.2(9)
C42 C41 C40 121.1(11)
C43 C42 C41 120.2(11)
C42 C43 C44 120.4(9)
C42 C43 N12A 117.2(12)
C44 C43 N12A 122.4(13)
C42 C43 N12B 117.2(12)
C44 C43 N12B 122.4(13)
N12A C43 N12B 0.1(8)
C43 C44 C45 118.6(11)
C40 C45 C44 121.8(10)
O9 N12A O10A 120.7(14)
O9 N12A O10B 136.3(17)
O10A N12A O10B 18.5(19)
O9 N12A C43 118.0(11)
O10A N12A C43 120.6(14)
O10B N12A C43 105.6(16)
O9 N12B O10A 120.7(14)
O9 N12B O10B 136.3(17)
O10A N12B O10B 18.5(19)
O9 N12B C43 118.0(11)
O10A N12B C43 120.6(14)
O10B N12B C43 105.6(16)
N12B O9 N12A 0.1(9)
N12B O10A N12A 0.1(9)
N12A O10B N12B 0.1(9)
N8 C46 C47 112.3(7)
N13 C47 C46 112.7(7)
C54 N13 C47 113.1(6)
C49 C48 C53 118.8(8)
C49 C48 C54 119.3(9)
C53 C48 C54 121.9(9)
C48 C49 C50 120.9(9)
C51 C50 C49 118.8(9)
C50 C51 C52 122.1(9)
C50 C51 N14 119.6(9)
C52 C51 N14 118.3(9)
C51 C52 C53 118.8(9)
C48 C53 C52 120.5(9)
N13 C54 C48 113.4(7)
O11 N14 O12 121.5(10)
O11 N14 C51 120.8(10)
O12 N14 C51 117.7(10)

loop_
_geom_bond_atom_site_label_1
_geom_bond_atom_site_label_2
_geom_bond_distance
N1 C19 1.460(9)
N1 C10 1.464(10)
N1 C1 1.473(9)
C1 C2 1.514(11)
C2 N2 1.494(9)
N2 C3 1.498(10)
C3 C4 1.498(10)
C4 C5 1.377(11)
C4 C9 1.378(11)
C5 C6 1.380(12)
C6 C7 1.353(12)
C7 C8 1.372(12)
C7 N3 1.496(12)
C8 C9 1.385(11)
N3 O2A 1.2401(15)
N3 O1B 1.2401(15)
N3 O1A 1.2401(15)
N3 O2B 1.2404(15)
O1A O1B 0.844(16)
O2A O2B 0.894(16)
C10 C11 1.508(11)
C11 N4 1.493(10)
N4 C12 1.502(10)
C12 C13 1.512(12)
C13 C18 1.377(12)
C13 C14 1.391(12)
C14 C15 1.382(12)
C15 C16 1.364(12)
C16 C17 1.372(12)
C16 N5 1.469(12)
C17 C18 1.412(13)
N5 O3 1.182(10)
N5 O4B 1.2402(15)
N5 O4A 1.2404(15)
O4A O4B 0.85(2)
C19 C20 1.511(10)
C20 N6 1.499(9)
N6 C21 1.507(9)
C21 C22 1.513(11)
C22 C27 1.378(11)
C22 C23 1.383(12)
C23 C24 1.388(12)
C24 C25 1.345(13)
C25 C26 1.387(13)
C25 N7 1.483(14)
C26 C27 1.392(12)
N7 O5 1.217(13)
N7 O6 1.232(13)
N8 C28 1.468(9)
N8 C37 1.474(9)
N8 C46 1.480(10)
C28 C29 1.504(11)
C29 N9 1.486(9)
N9 C30 1.484(10)
C30 C31 1.527(10)
C31 C32 1.372(11)
C31 C36 1.382(11)
C32 C33 1.393(12)
C33 C34 1.354(12)
C34 C35 1.390(13)
C34 N10 1.482(12)
C35 C36 1.373(12)
N10 O7 1.210(10)
N10 O8 1.219(10)
C37 C38 1.527(10)
C38 N11 1.492(9)
N11 C39 1.495(10)
C39 C40 1.491(12)
C40 C45 1.376(12)
C40 C41 1.394(12)
C41 C42 1.367(14)
C42 C43 1.366(16)
C43 C44 1.383(16)
C43 N12A 1.4805(15)
C43 N12B 1.4803(15)
C44 C45 1.387(13)
N12A O9 1.211(13)
N12A O10A 1.2395(15)
N12A O10B 1.2397(15)
N12B O9 1.211(12)
N12B O10A 1.2395(15)
N12B O10B 1.2402(15)
C46 C47 1.508(11)
C47 N13 1.490(10)
N13 C54 1.489(10)
C48 C49 1.383(13)
C48 C53 1.384(13)
C48 C54 1.511(12)
C49 C50 1.391(13)
C50 C51 1.352(12)
C51 C52 1.376(12)
C51 N14 1.448(12)
C52 C53 1.387(12)
N14 O11 1.193(10)
N14 O12 1.219(10)
